data_4104391
loop_
_publ_author_name
'Tomohiro Iwai'
'Tetsuaki Fujihara'
'Jun Terao'
'Yasushi Tsuji'

_publ_contact_author_email ytsuji@scl.kyoto-u.ac.jp
_publ_contact_author_fax +81-75-383-2514
_publ_contact_author_name 'Yasushi Tsuji'
_publ_contact_author_phone +81-75-383-2515
_publ_section_title
;
 Iridium-Catalyzed Addition of Acid Chlorides to Terminal Alkynes
;
_journal_name_full 'Journal of the American Chemical Society'
_journal_page_first 6668
_journal_page_last 6669
_journal_paper_doi 10.1021/ja901778y
_journal_volume 131
_journal_year 2009
_chemical_formula_moiety 'C75 H98 Cl6 Ir2 O6 P2 '
_chemical_formula_sum 'C75 H98 Cl6 Ir2 O6 P2'
_chemical_formula_weight 1754.70
_space_group_IT_number 14
_symmetry_cell_setting monoclinic
_symmetry_Int_Tables_number 14
_symmetry_space_group_name_Hall '-P 2yab'
_symmetry_space_group_name_H-M 'P 1 21/a 1'
_cell_angle_alpha 90.0000
_cell_angle_beta 113.4000(19)
_cell_angle_gamma 90.0000
_cell_formula_units_Z 4
_cell_length_a 19.5083(10)
_cell_length_b 18.2986(5)
_cell_length_c 22.2170(10)
_cell_measurement_reflns_used 19671
_cell_measurement_temperature 153.1
_cell_measurement_theta_max 27.5
_cell_measurement_theta_min 3.0
_cell_volume 7278.6(5)
_diffrn_detector_area_resol_mean 14.63
_diffrn_measured_fraction_theta_full 0.995
_diffrn_measured_fraction_theta_max 0.995
_diffrn_measurement_device_type 'Rigaku Saturn'
_diffrn_measurement_method \w
_diffrn_radiation_type 'Mo K\a'
_diffrn_radiation_wavelength 0.71070
_diffrn_reflns_av_R_equivalents 0.057
_diffrn_reflns_limit_h_max 20
_diffrn_reflns_limit_h_min -25
_diffrn_reflns_limit_k_max 23
_diffrn_reflns_limit_k_min -21
_diffrn_reflns_limit_l_max 28
_diffrn_reflns_limit_l_min -28
_diffrn_reflns_number 53366
_diffrn_reflns_theta_full 27.49
_diffrn_reflns_theta_max 27.49
_exptl_absorpt_coefficient_mu 3.978
_exptl_absorpt_correction_T_max 0.451
_exptl_absorpt_correction_T_min 0.283
_exptl_absorpt_correction_type multi-scan
_exptl_absorpt_process_details 'Jacobson, R. (1998) Private communication'
_exptl_crystal_colour colorless
_exptl_crystal_density_diffrn 1.601
_exptl_crystal_density_method 'not measured'
_exptl_crystal_description plate
_exptl_crystal_F_000 3528.00
_exptl_crystal_size_max 0.30
_exptl_crystal_size_mid 0.20
_exptl_crystal_size_min 0.20
_refine_diff_density_max 1.64
_refine_diff_density_min -1.34
_refine_ls_extinction_method none
_refine_ls_goodness_of_fit_ref 1.004
_refine_ls_hydrogen_treatment refall
_refine_ls_number_parameters 918
_refine_ls_number_reflns 16618
_refine_ls_R_factor_gt 0.0373
_refine_ls_shift/su_max 0.0000
_refine_ls_structure_factor_coef Fsqd
_refine_ls_weighting_details 'w = 1/[0.6800\s(Fo^2^)]/(4Fo^2^)'
_refine_ls_weighting_scheme calc
_refine_ls_wR_factor_ref 0.0907
_reflns_number_gt 12211
_reflns_number_total 16618
_reflns_threshold_expression F^2^>2.0\s(F^2^)
_cod_data_source_file ja901778y_si_001_1.cif
_cod_data_source_block '__6'
_cod_original_formula_sum 'C75 H98 Cl6 Ir2 O6 P2 '
_cod_database_code 4104391

loop_
_symmetry_equiv_pos_site_id
_symmetry_equiv_pos_as_xyz
1 +X,+Y,+Z
2 1/2-X,1/2+Y,-Z
3 -X,-Y,-Z
4 1/2+X,1/2-Y,+Z

loop_
_atom_site_label
_atom_site_type_symbol
_atom_site_fract_x
_atom_site_fract_y
_atom_site_fract_z
_atom_site_U_iso_or_equiv
_atom_site_adp_type
_atom_site_occupancy
_atom_site_symmetry_multiplicity
_atom_site_calc_flag
_atom_site_refinement_flags
Ir(1) Ir 0.461750(10) 0.809170(10) 0.613510(10) 0.02013(4) Uani 1.00 1 d .
Ir(2) Ir 0.288430(10) 0.807310(10) 0.052020(10) 0.01732(4) Uani 1.00 1 d .
Cl(1) Cl 0.52111(7) 0.69276(7) 0.61652(6) 0.0300(3) Uani 1.00 1 d .
Cl(2) Cl 0.50627(6) 0.85337(7) 0.53534(6) 0.0258(2) Uani 1.00 1 d .
Cl(3) Cl 0.40940(6) 0.78532(7) 0.04911(6) 0.0264(3) Uani 1.00 1 d .
Cl(4) Cl 0.33748(6) 0.90459(6) 0.12699(6) 0.0259(2) Uani 1.00 1 d .
Cl(5) Cl 0.00686(8) 0.49444(8) 0.14148(9) 0.0504(4) Uani 1.00 1 d .
Cl(6) Cl 0.12138(9) 0.60505(9) 0.19028(12) 0.0693(5) Uani 1.00 1 d .
P(1) P 0.39401(6) 0.91815(7) 0.59936(6) 0.0196(2) Uani 1.00 1 d .
P(2) P 0.17006(6) 0.84035(6) 0.04395(6) 0.0184(2) Uani 1.00 1 d .
O(1) O 0.13689(17) 0.88669(18) 0.47412(17) 0.0270(9) Uani 1.00 1 d .
O(2) O 0.36601(17) 0.76445(17) 0.52384(15) 0.0229(8) Uani 1.00 1 d .
O(3) O 0.4068(2) 0.7460(2) 0.7085(2) 0.0410(12) Uani 1.00 1 d .
O(4) O 0.02443(18) 0.93828(19) -0.16756(16) 0.0291(9) Uani 1.00 1 d .
O(5) O 0.27516(17) 0.89271(17) -0.02403(15) 0.0207(8) Uani 1.00 1 d .
O(6) O 0.2339(2) 0.6848(2) -0.04227(19) 0.0343(10) Uani 1.00 1 d .
C(1) C 0.5571(2) 0.8429(2) 0.6910(2) 0.0279(13) Uani 1.00 1 d .
C(2) C 0.6251(2) 0.8323(3) 0.6843(2) 0.0313(14) Uani 1.00 1 d .
C(3) C 0.6920(2) 0.8551(3) 0.7332(2) 0.0410(16) Uani 1.00 1 d .
C(4) C 0.6927(3) 0.8883(3) 0.7901(3) 0.0479(18) Uani 1.00 1 d .
C(5) C 0.6261(3) 0.8953(3) 0.7975(2) 0.0445(17) Uani 1.00 1 d .
C(6) C 0.5601(2) 0.8719(3) 0.7487(2) 0.0338(14) Uani 1.00 1 d .
C(7) C 0.4514(2) 1.0006(2) 0.6372(2) 0.0267(13) Uani 1.00 1 d .
C(8) C 0.5239(2) 1.0093(2) 0.6263(2) 0.0275(13) Uani 1.00 1 d .
C(9) C 0.5714(3) 1.0692(3) 0.6709(2) 0.0391(16) Uani 1.00 1 d .
C(10) C 0.5309(3) 1.1413(3) 0.6584(3) 0.053(2) Uani 1.00 1 d .
C(11) C 0.4582(3) 1.1339(3) 0.6680(3) 0.053(2) Uani 1.00 1 d .
C(12) C 0.4093(3) 1.0727(2) 0.6260(3) 0.0397(16) Uani 1.00 1 d .
C(13) C 0.3223(2) 0.9130(2) 0.6350(2) 0.0224(11) Uani 1.00 1 d .
C(14) C 0.2540(2) 0.9637(2) 0.6047(2) 0.0268(12) Uani 1.00 1 d .
C(15) C 0.1946(2) 0.9441(2) 0.6309(2) 0.0316(14) Uani 1.00 1 d .
C(16) C 0.2261(2) 0.9500(3) 0.7049(2) 0.0363(15) Uani 1.00 1 d .
C(17) C 0.2960(2) 0.9025(3) 0.7361(2) 0.0370(15) Uani 1.00 1 d .
C(18) C 0.3543(2) 0.9209(2) 0.7092(2) 0.0274(13) Uani 1.00 1 d .
C(19) C 0.3404(2) 0.9328(2) 0.5115(2) 0.0204(11) Uani 1.00 1 d .
C(20) C 0.3622(2) 0.9888(2) 0.4801(2) 0.0231(12) Uani 1.00 1 d .
C(21) C 0.3235(2) 1.0048(2) 0.4149(2) 0.0262(13) Uani 1.00 1 d .
C(22) C 0.2603(2) 0.9648(2) 0.3793(2) 0.0276(13) Uani 1.00 1 d .
C(23) C 0.2374(2) 0.9092(2) 0.4079(2) 0.0248(12) Uani 1.00 1 d .
C(24) C 0.2775(2) 0.8909(2) 0.4741(2) 0.0215(11) Uani 1.00 1 d .
C(25) C 0.2503(2) 0.8261(2) 0.4998(2) 0.0216(11) Uani 1.00 1 d .
C(26) C 0.1777(2) 0.8261(2) 0.4991(2) 0.0258(12) Uani 1.00 1 d .
C(27) C 0.1537(2) 0.7667(2) 0.5249(2) 0.0337(15) Uani 1.00 1 d .
C(28) C 0.2009(3) 0.7080(2) 0.5508(2) 0.0377(16) Uani 1.00 1 d .
C(29) C 0.2712(3) 0.7067(2) 0.5509(2) 0.0307(14) Uani 1.00 1 d .
C(30) C 0.2949(2) 0.7652(2) 0.5239(2) 0.0235(12) Uani 1.00 1 d .
C(31) C 0.0572(2) 0.8864(3) 0.4580(2) 0.0304(13) Uani 1.00 1 d .
C(32) C 0.0355(3) 0.9662(3) 0.4436(3) 0.0436(17) Uani 1.00 1 d .
C(33) C 0.0197(3) 0.8374(3) 0.4008(3) 0.055(2) Uani 1.00 1 d .
C(34) C 0.3773(2) 0.7222(2) 0.4717(2) 0.0267(13) Uani 1.00 1 d .
C(35) C 0.3567(3) 0.6428(2) 0.4724(3) 0.0445(18) Uani 1.00 1 d .
C(36) C 0.3361(3) 0.7574(3) 0.4056(2) 0.0389(16) Uani 1.00 1 d .
C(37) C 0.4270(2) 0.7712(2) 0.6729(2) 0.0309(13) Uani 1.00 1 d .
C(38) C 0.3150(2) 0.7323(2) 0.1267(2) 0.0238(12) Uani 1.00 1 d .
C(39) C 0.2741(2) 0.6721(2) 0.1280(2) 0.0308(13) Uani 1.00 1 d .
C(40) C 0.2974(3) 0.6213(3) 0.1788(2) 0.0364(15) Uani 1.00 1 d .
C(41) C 0.3641(3) 0.6311(3) 0.2309(2) 0.0380(15) Uani 1.00 1 d .
C(42) C 0.4076(3) 0.6912(2) 0.2320(2) 0.0338(14) Uani 1.00 1 d .
C(43) C 0.3825(2) 0.7415(2) 0.1804(2) 0.0290(13) Uani 1.00 1 d .
C(44) C 0.1535(2) 0.8227(2) 0.1191(2) 0.0209(11) Uani 1.00 1 d .
C(45) C 0.2157(2) 0.8453(2) 0.1847(2) 0.0251(12) Uani 1.00 1 d P
C(46) C 0.2017(2) 0.8092(2) 0.2410(2) 0.0307(13) Uani 1.00 1 d .
C(47) C 0.1256(2) 0.8275(3) 0.2401(2) 0.0328(14) Uani 1.00 1 d .
C(48) C 0.0633(2) 0.8107(3) 0.1745(2) 0.0322(14) Uani 1.00 1 d .
C(49) C 0.0772(2) 0.8438(2) 0.1167(2) 0.0237(12) Uani 1.00 1 d .
C(50) C 0.0952(2) 0.7890(2) -0.0227(2) 0.0186(10) Uani 1.00 1 d .
C(51) C 0.0186(2) 0.8265(2) -0.0553(2) 0.0250(12) Uani 1.00 1 d .
C(52) C -0.0282(2) 0.7834(2) -0.1168(2) 0.0273(12) Uani 1.00 1 d .
C(53) C -0.0399(2) 0.7053(2) -0.1006(2) 0.0307(13) Uani 1.00 1 d .
C(54) C 0.0343(2) 0.6676(2) -0.0630(2) 0.0282(13) Uani 1.00 1 d .
C(55) C 0.0836(2) 0.7114(2) -0.0030(2) 0.0258(12) Uani 1.00 1 d .
C(56) C 0.1515(2) 0.9359(2) 0.0187(2) 0.0195(11) Uani 1.00 1 d .
C(57) C 0.1381(2) 0.9609(2) -0.0449(2) 0.0212(11) Uani 1.00 1 d .
C(58) C 0.1177(2) 1.0336(2) -0.0612(2) 0.0228(11) Uani 1.00 1 d .
C(59) C 0.1134(2) 1.0825(2) -0.0158(2) 0.0243(12) Uani 1.00 1 d .
C(60) C 0.1306(2) 1.0590(2) 0.0476(2) 0.0258(12) Uani 1.00 1 d .
C(61) C 0.1489(2) 0.9868(2) 0.0646(2) 0.0216(11) Uani 1.00 1 d .
C(62) C 0.1481(2) 0.9142(2) -0.0957(2) 0.0202(11) Uani 1.00 1 d .
C(63) C 0.0899(2) 0.9034(2) -0.1581(2) 0.0228(12) Uani 1.00 1 d .
C(64) C 0.1004(2) 0.8583(2) -0.2039(2) 0.0309(14) Uani 1.00 1 d .
C(65) C 0.1681(2) 0.8240(2) -0.1893(2) 0.0292(13) Uani 1.00 1 d .
C(66) C 0.2271(2) 0.8367(2) -0.1301(2) 0.0273(13) Uani 1.00 1 d .
C(67) C 0.2166(2) 0.8825(2) -0.0850(2) 0.0211(11) Uani 1.00 1 d .
C(68) C -0.0385(2) 0.9312(3) -0.2289(2) 0.0307(13) Uani 1.00 1 d .
C(69) C -0.1060(2) 0.9516(3) -0.2147(2) 0.0376(15) Uani 1.00 1 d .
C(70) C -0.0308(3) 0.9808(3) -0.2799(3) 0.055(2) Uani 1.00 1 d .
C(71) C 0.3319(2) 0.9506(2) -0.0159(2) 0.0258(12) Uani 1.00 1 d .
C(72) C 0.3560(3) 0.9524(3) -0.0722(3) 0.0418(17) Uani 1.00 1 d .
C(73) C 0.3035(2) 1.0231(2) -0.0038(2) 0.0338(14) Uani 1.00 1 d .
C(74) C 0.2530(2) 0.7300(2) -0.0088(2) 0.0235(12) Uani 1.00 1 d .
C(75) C 0.0274(3) 0.5856(3) 0.1500(4) 0.073(2) Uani 1.00 1 d .
H(1) H 0.6251 0.8093 0.6459 0.037 Uiso 1.00 1 c R
H(2) H 0.7376 0.8484 0.7280 0.047 Uiso 1.00 1 c R
H(3) H 0.7381 0.9054 0.8231 0.054 Uiso 1.00 1 c R
H(4) H 0.6261 0.9164 0.8366 0.051 Uiso 1.00 1 c R
H(5) H 0.5150 0.8765 0.7552 0.039 Uiso 1.00 1 c R
H(6) H 0.4679 0.9927 0.6831 0.033 Uiso 1.00 1 c R
H(7) H 0.5120 1.0225 0.5819 0.034 Uiso 1.00 1 c R
H(8) H 0.5505 0.9644 0.6356 0.034 Uiso 1.00 1 c R
H(9) H 0.5828 1.0556 0.7151 0.048 Uiso 1.00 1 c R
H(10) H 0.6165 1.0742 0.6644 0.048 Uiso 1.00 1 c R
H(11) H 0.5197 1.1554 0.6143 0.067 Uiso 1.00 1 c R
H(12) H 0.5618 1.1774 0.6873 0.067 Uiso 1.00 1 c R
H(13) H 0.4699 1.1233 0.7128 0.069 Uiso 1.00 1 c R
H(14) H 0.4316 1.1788 0.6567 0.069 Uiso 1.00 1 c R
H(15) H 0.3936 1.0855 0.5811 0.052 Uiso 1.00 1 c R
H(16) H 0.3668 1.0668 0.6363 0.052 Uiso 1.00 1 c R
H(17) H 0.3028 0.8648 0.6264 0.027 Uiso 1.00 1 c R
H(18) H 0.2696 1.0128 0.6163 0.032 Uiso 1.00 1 c R
H(19) H 0.2339 0.9589 0.5583 0.032 Uiso 1.00 1 c R
H(20) H 0.1786 0.8952 0.6187 0.040 Uiso 1.00 1 c R
H(21) H 0.1533 0.9762 0.6126 0.040 Uiso 1.00 1 c R
H(22) H 0.2397 0.9994 0.7169 0.046 Uiso 1.00 1 c R
H(23) H 0.1896 0.9353 0.7206 0.046 Uiso 1.00 1 c R
H(24) H 0.2817 0.8529 0.7261 0.047 Uiso 1.00 1 c R
H(25) H 0.3166 0.9092 0.7823 0.047 Uiso 1.00 1 c R
H(26) H 0.3960 0.8892 0.7282 0.034 Uiso 1.00 1 c R
H(27) H 0.3699 0.9701 0.7201 0.034 Uiso 1.00 1 c R
H(28) H 0.4052 1.0167 0.5050 0.029 Uiso 1.00 1 c R
H(29) H 0.3399 1.0430 0.3948 0.033 Uiso 1.00 1 c R
H(30) H 0.2325 0.9762 0.3344 0.033 Uiso 1.00 1 c R
H(31) H 0.1936 0.8825 0.3828 0.029 Uiso 1.00 1 c R
H(32) H 0.1050 0.7671 0.5248 0.044 Uiso 1.00 1 c R
H(33) H 0.1842 0.6680 0.5686 0.051 Uiso 1.00 1 c R
H(34) H 0.3034 0.6662 0.5687 0.039 Uiso 1.00 1 c R
H(35) H 0.0476 0.8706 0.4946 0.037 Uiso 1.00 1 c R
H(36) H 0.0401 0.9902 0.4829 0.055 Uiso 1.00 1 c R
H(37) H 0.0680 0.9886 0.4265 0.055 Uiso 1.00 1 c R
H(38) H -0.0146 0.9699 0.4123 0.055 Uiso 1.00 1 c R
H(39) H 0.0062 0.8643 0.3612 0.063 Uiso 1.00 1 c R
H(40) H 0.0532 0.7993 0.4016 0.063 Uiso 1.00 1 c R
H(41) H -0.0238 0.8170 0.4033 0.063 Uiso 1.00 1 c R
H(42) H 0.4291 0.7243 0.4806 0.032 Uiso 1.00 1 c R
H(43) H 0.3994 0.6163 0.5003 0.056 Uiso 1.00 1 c R
H(44) H 0.3182 0.6384 0.4881 0.056 Uiso 1.00 1 c R
H(45) H 0.3398 0.6236 0.4292 0.056 Uiso 1.00 1 c R
H(46) H 0.3335 0.8086 0.4115 0.047 Uiso 1.00 1 c R
H(47) H 0.3618 0.7483 0.3780 0.046 Uiso 1.00 1 c R
H(48) H 0.2869 0.7380 0.3860 0.046 Uiso 1.00 1 c R
H(49) H 0.2275 0.6647 0.0923 0.035 Uiso 1.00 1 c R
H(50) H 0.2667 0.5805 0.1778 0.042 Uiso 1.00 1 c R
H(51) H 0.3811 0.5967 0.2657 0.044 Uiso 1.00 1 c R
H(52) H 0.4543 0.6985 0.2678 0.039 Uiso 1.00 1 c R
H(53) H 0.4124 0.7831 0.1820 0.034 Uiso 1.00 1 c R
H(54) H 0.1535 0.7709 0.1216 0.024 Uiso 1.00 1 c R
H(55) H 0.2151 0.8969 0.1892 0.029 Uiso 1.00 1 c R
H(56) H 0.2628 0.8305 0.1857 0.029 Uiso 1.00 1 c R
H(57) H 0.2048 0.7577 0.2372 0.035 Uiso 1.00 1 c R
H(58) H 0.2391 0.8249 0.2814 0.035 Uiso 1.00 1 c R
H(59) H 0.1244 0.8783 0.2484 0.041 Uiso 1.00 1 c R
H(60) H 0.1180 0.8005 0.2735 0.041 Uiso 1.00 1 c R
H(61) H 0.0599 0.7591 0.1691 0.040 Uiso 1.00 1 c R
H(62) H 0.0176 0.8291 0.1742 0.040 Uiso 1.00 1 c R
H(63) H 0.0747 0.8955 0.1190 0.028 Uiso 1.00 1 c R
H(64) H 0.0398 0.8270 0.0766 0.028 Uiso 1.00 1 c R
H(65) H 0.1129 0.7831 -0.0565 0.022 Uiso 1.00 1 c R
H(66) H -0.0057 0.8269 -0.0258 0.029 Uiso 1.00 1 c R
H(67) H 0.0252 0.8753 -0.0666 0.029 Uiso 1.00 1 c R
H(68) H -0.0034 0.7833 -0.1459 0.030 Uiso 1.00 1 c R
H(69) H -0.0755 0.8065 -0.1374 0.029 Uiso 1.00 1 c R
H(70) H -0.0685 0.7053 -0.0745 0.035 Uiso 1.00 1 c R
H(71) H -0.0661 0.6792 -0.1401 0.035 Uiso 1.00 1 c R
H(72) H 0.0600 0.6620 -0.0912 0.033 Uiso 1.00 1 c R
H(73) H 0.0251 0.6208 -0.0493 0.033 Uiso 1.00 1 c R
H(74) H 0.0601 0.7138 0.0271 0.030 Uiso 1.00 1 c R
H(75) H 0.1308 0.6880 0.0174 0.030 Uiso 1.00 1 c R
H(76) H 0.1056 1.0495 -0.1049 0.026 Uiso 1.00 1 c R
H(77) H 0.0987 1.1317 -0.0278 0.029 Uiso 1.00 1 c R
H(78) H 0.1304 1.0928 0.0799 0.031 Uiso 1.00 1 c R
H(79) H 0.1598 0.9712 0.1082 0.026 Uiso 1.00 1 c R
H(80) H 0.0606 0.8506 -0.2454 0.037 Uiso 1.00 1 c R
H(81) H 0.1743 0.7917 -0.2201 0.037 Uiso 1.00 1 c R
H(82) H 0.2742 0.8143 -0.1202 0.034 Uiso 1.00 1 c R
H(83) H -0.0430 0.8820 -0.2435 0.033 Uiso 1.00 1 c R
H(84) H -0.0911 0.9864 -0.1801 0.043 Uiso 1.00 1 c R
H(85) H -0.1251 0.9093 -0.2018 0.043 Uiso 1.00 1 c R
H(86) H -0.1437 0.9721 -0.2527 0.043 Uiso 1.00 1 c R
H(87) H -0.0551 0.9598 -0.3222 0.069 Uiso 1.00 1 c R
H(88) H -0.0527 1.0268 -0.2787 0.069 Uiso 1.00 1 c R
H(89) H 0.0208 0.9872 -0.2707 0.069 Uiso 1.00 1 c R
H(90) H 0.3748 0.9389 0.0222 0.030 Uiso 1.00 1 c R
H(91) H 0.3156 0.9370 -0.1108 0.055 Uiso 1.00 1 c R
H(92) H 0.3699 1.0008 -0.0780 0.056 Uiso 1.00 1 c R
H(93) H 0.3974 0.9207 -0.0635 0.055 Uiso 1.00 1 c R
H(94) H 0.2707 1.0157 0.0179 0.042 Uiso 1.00 1 c R
H(95) H 0.3443 1.0526 0.0228 0.042 Uiso 1.00 1 c R
H(96) H 0.2773 1.0468 -0.0445 0.042 Uiso 1.00 1 c R
H(97) H 0.0108 0.6065 0.1074 0.078 Uiso 1.00 1 c R
H(98) H 0.0013 0.6074 0.1735 0.078 Uiso 1.00 1 c R

loop_
_atom_site_aniso_label
_atom_site_aniso_U_11
_atom_site_aniso_U_22
_atom_site_aniso_U_33
_atom_site_aniso_U_12
_atom_site_aniso_U_13
_atom_site_aniso_U_23
Ir(1) 0.02010(10) 0.02319(10) 0.01728(10) 0.00309(7) 0.00762(8) 0.00239(7)
Ir(2) 0.01578(9) 0.01741(9) 0.01815(10) 0.00067(7) 0.00609(7) -0.00025(7)
Cl(1) 0.0319(6) 0.0286(6) 0.0285(6) 0.0099(5) 0.0110(5) 0.0047(5)
Cl(2) 0.0261(5) 0.0300(6) 0.0235(5) 0.0014(4) 0.0121(4) 0.0013(4)
Cl(3) 0.0214(5) 0.0275(6) 0.0313(6) 0.0026(4) 0.0116(5) 0.0002(5)
Cl(4) 0.0233(5) 0.0264(6) 0.0259(6) -0.0027(4) 0.0076(4) -0.0051(4)
Cl(5) 0.0381(8) 0.0386(8) 0.0686(11) 0.0004(6) 0.0148(7) -0.0036(7)
Cl(6) 0.0407(9) 0.0388(9) 0.1171(17) -0.0050(7) 0.0193(10) -0.0007(9)
P(1) 0.0200(5) 0.0207(5) 0.0193(6) -0.0005(4) 0.0089(4) -0.0007(4)
P(2) 0.0175(5) 0.0184(5) 0.0189(5) 0.0008(4) 0.0067(4) -0.0004(4)
O(1) 0.0160(16) 0.0277(18) 0.037(2) -0.0030(13) 0.0106(15) 0.0018(15)
O(2) 0.0230(16) 0.0246(17) 0.0215(17) 0.0018(13) 0.0093(14) -0.0014(13)
O(3) 0.048(2) 0.040(2) 0.043(2) 0.0071(18) 0.026(2) 0.0163(19)
O(4) 0.0241(17) 0.038(2) 0.0204(18) 0.0054(15) 0.0040(14) -0.0014(15)
O(5) 0.0190(15) 0.0222(16) 0.0216(17) -0.0013(12) 0.0088(13) 0.0023(13)
O(6) 0.031(2) 0.034(2) 0.038(2) 0.0045(16) 0.0143(17) -0.0002(17)
C(1) 0.026(2) 0.030(2) 0.024(2) 0.001(2) 0.006(2) 0.002(2)
C(2) 0.023(2) 0.040(3) 0.030(2) 0.002(2) 0.009(2) 0.002(2)
C(3) 0.022(2) 0.056(3) 0.040(3) 0.002(2) 0.008(2) 0.009(2)
C(4) 0.030(3) 0.066(4) 0.038(3) -0.009(2) 0.003(2) -0.007(3)
C(5) 0.042(3) 0.057(3) 0.027(3) -0.002(2) 0.006(2) -0.006(2)
C(6) 0.021(2) 0.052(3) 0.025(2) 0.002(2) 0.006(2) 0.004(2)
C(7) 0.031(2) 0.029(2) 0.022(2) -0.007(2) 0.012(2) -0.007(2)
C(8) 0.023(2) 0.034(2) 0.028(2) -0.003(2) 0.013(2) -0.005(2)
C(9) 0.032(2) 0.046(3) 0.043(3) -0.018(2) 0.018(2) -0.020(2)
C(10) 0.053(3) 0.040(3) 0.076(5) -0.024(2) 0.037(3) -0.033(3)
C(11) 0.059(4) 0.039(3) 0.075(5) -0.018(3) 0.041(3) -0.034(3)
C(12) 0.041(3) 0.027(2) 0.061(4) -0.012(2) 0.031(3) -0.019(2)
C(13) 0.021(2) 0.026(2) 0.021(2) -0.0020(19) 0.0092(19) -0.0026(19)
C(14) 0.029(2) 0.026(2) 0.025(2) 0.002(2) 0.011(2) 0.001(2)
C(15) 0.030(2) 0.034(2) 0.036(3) 0.005(2) 0.018(2) 0.006(2)
C(16) 0.030(2) 0.050(3) 0.035(3) 0.002(2) 0.020(2) -0.000(2)
C(17) 0.035(2) 0.059(3) 0.025(2) 0.010(2) 0.020(2) 0.013(2)
C(18) 0.027(2) 0.033(2) 0.024(2) 0.004(2) 0.013(2) -0.001(2)
C(19) 0.020(2) 0.022(2) 0.022(2) 0.0022(18) 0.0107(18) -0.0007(18)
C(20) 0.025(2) 0.020(2) 0.026(2) -0.0010(19) 0.013(2) 0.0025(19)
C(21) 0.032(2) 0.023(2) 0.027(2) 0.008(2) 0.016(2) 0.010(2)
C(22) 0.031(2) 0.030(2) 0.020(2) 0.008(2) 0.009(2) 0.005(2)
C(23) 0.023(2) 0.027(2) 0.023(2) -0.0000(19) 0.007(2) 0.002(2)
C(24) 0.022(2) 0.025(2) 0.020(2) 0.0006(18) 0.0106(19) -0.0020(19)
C(25) 0.022(2) 0.024(2) 0.018(2) 0.0007(18) 0.0070(18) 0.0005(18)
C(26) 0.022(2) 0.029(2) 0.025(2) -0.002(2) 0.009(2) -0.001(2)
C(27) 0.029(2) 0.034(2) 0.045(3) -0.008(2) 0.023(2) -0.002(2)
C(28) 0.050(3) 0.027(2) 0.050(3) -0.007(2) 0.034(3) 0.005(2)
C(29) 0.037(2) 0.025(2) 0.035(3) 0.002(2) 0.019(2) 0.005(2)
C(30) 0.025(2) 0.025(2) 0.023(2) -0.0039(19) 0.012(2) -0.0023(19)
C(31) 0.020(2) 0.044(3) 0.028(2) -0.004(2) 0.011(2) -0.003(2)
C(32) 0.036(3) 0.052(3) 0.049(3) 0.019(2) 0.024(2) 0.016(3)
C(33) 0.032(3) 0.078(4) 0.048(4) -0.014(3) 0.009(2) -0.021(3)
C(34) 0.028(2) 0.026(2) 0.027(2) 0.005(2) 0.012(2) -0.004(2)
C(35) 0.065(4) 0.027(2) 0.048(3) 0.001(2) 0.029(3) -0.011(2)
C(36) 0.043(3) 0.050(3) 0.023(2) 0.010(2) 0.012(2) 0.002(2)
C(37) 0.033(2) 0.028(2) 0.024(2) 0.011(2) 0.003(2) -0.003(2)
C(38) 0.024(2) 0.027(2) 0.022(2) 0.0014(19) 0.0103(19) -0.0010(19)
C(39) 0.029(2) 0.027(2) 0.032(2) 0.001(2) 0.007(2) 0.007(2)
C(40) 0.039(3) 0.030(2) 0.037(3) -0.001(2) 0.011(2) 0.006(2)
C(41) 0.046(3) 0.033(3) 0.032(3) 0.003(2) 0.012(2) 0.011(2)
C(42) 0.033(2) 0.041(3) 0.023(2) 0.001(2) 0.007(2) 0.001(2)
C(43) 0.028(2) 0.031(2) 0.026(2) 0.001(2) 0.008(2) 0.001(2)
C(44) 0.023(2) 0.020(2) 0.017(2) -0.0000(18) 0.0058(18) 0.0025(18)
C(45) 0.028(2) 0.028(2) 0.016(2) 0.004(2) 0.0060(19) 0.0010(19)
C(46) 0.036(2) 0.031(2) 0.022(2) 0.002(2) 0.008(2) 0.003(2)
C(47) 0.038(3) 0.038(3) 0.026(2) -0.000(2) 0.016(2) 0.004(2)
C(48) 0.025(2) 0.043(3) 0.032(2) -0.009(2) 0.014(2) -0.003(2)
C(49) 0.023(2) 0.027(2) 0.022(2) 0.0001(19) 0.0087(19) -0.000(2)
C(50) 0.017(2) 0.019(2) 0.018(2) -0.0003(17) 0.0051(17) -0.0005(17)
C(51) 0.025(2) 0.022(2) 0.024(2) 0.0003(19) 0.006(2) 0.0021(19)
C(52) 0.024(2) 0.030(2) 0.019(2) -0.001(2) 0.0001(19) 0.001(2)
C(53) 0.022(2) 0.035(2) 0.030(2) -0.006(2) 0.005(2) -0.007(2)
C(54) 0.031(2) 0.020(2) 0.032(2) -0.005(2) 0.010(2) -0.003(2)
C(55) 0.024(2) 0.021(2) 0.030(2) 0.0014(19) 0.008(2) 0.004(2)
C(56) 0.018(2) 0.018(2) 0.022(2) -0.0027(17) 0.0074(18) -0.0015(18)
C(57) 0.014(2) 0.024(2) 0.021(2) -0.0005(17) 0.0017(18) 0.0003(19)
C(58) 0.015(2) 0.024(2) 0.025(2) -0.0023(18) 0.0035(18) 0.0044(19)
C(59) 0.018(2) 0.021(2) 0.033(2) 0.0011(18) 0.009(2) 0.002(2)
C(60) 0.026(2) 0.022(2) 0.031(2) -0.0001(19) 0.012(2) -0.007(2)
C(61) 0.022(2) 0.024(2) 0.020(2) -0.0018(18) 0.0090(19) -0.0039(19)
C(62) 0.021(2) 0.020(2) 0.019(2) -0.0006(18) 0.0067(18) 0.0047(18)
C(63) 0.026(2) 0.022(2) 0.022(2) 0.0008(19) 0.011(2) 0.0008(19)
C(64) 0.028(2) 0.038(2) 0.025(2) -0.003(2) 0.009(2) 0.002(2)
C(65) 0.040(3) 0.027(2) 0.026(2) -0.001(2) 0.019(2) -0.004(2)
C(66) 0.032(2) 0.026(2) 0.026(2) 0.002(2) 0.014(2) -0.002(2)
C(67) 0.025(2) 0.020(2) 0.018(2) -0.0009(18) 0.0082(19) 0.0043(18)
C(68) 0.026(2) 0.038(3) 0.019(2) -0.005(2) -0.001(2) -0.002(2)
C(69) 0.025(2) 0.046(3) 0.036(3) 0.003(2) 0.006(2) 0.010(2)
C(70) 0.054(4) 0.075(4) 0.042(3) 0.019(3) 0.026(3) 0.029(3)
C(71) 0.018(2) 0.023(2) 0.034(2) -0.0027(18) 0.009(2) 0.002(2)
C(72) 0.041(3) 0.039(3) 0.058(4) -0.001(2) 0.033(3) -0.001(2)
C(73) 0.028(2) 0.022(2) 0.054(3) -0.005(2) 0.019(2) -0.004(2)
C(74) 0.013(2) 0.023(2) 0.036(2) 0.0061(18) 0.012(2) 0.015(2)
C(75) 0.053(4) 0.034(3) 0.107(7) 0.008(3) 0.007(4) -0.002(4)

loop_
_atom_type_symbol
_atom_type_description
_atom_type_scat_dispersion_real
_atom_type_scat_dispersion_imag
_atom_type_scat_source
C C 0.003 0.002
;
International Tables for Crystallography
(1992, Vol. C, Tables 4.2.6.8 and 6.1.1.4)
;
H H 0.000 0.000
;
International Tables for Crystallography
(1992, Vol. C, Table 6.1.1.4)
;
O O 0.011 0.006
;
International Tables for Crystallography
(1992, Vol. C, Tables 4.2.6.8 and 6.1.1.4)
;
Cl Cl 0.148 0.159
;
International Tables for Crystallography
(1992, Vol. C, Tables 4.2.6.8 and 6.1.1.4)
;
Ir Ir -1.444 7.990
;
International Tables for Crystallography
(1992, Vol. C, Tables 4.2.6.8 and 6.1.1.4)
;
P P 0.102 0.094
;
International Tables for Crystallography
(1992, Vol. C, Tables 4.2.6.8 and 6.1.1.4)
;
